data_7034940
loop_
_publ_author_name
'Ghosh, Swarup'
'Gowda, Ravikumar R.'
'Jagan, Rajamony'
'Chakraborty, Debashis'

_publ_section_title
;
 Gallium and indium complexes containing the bis(imino)phenoxide ligand:
 synthesis, structural characterization and polymerization studies.
;
_journal_issue 22
_journal_name_full 'Dalton transactions (Cambridge, England : 2003)'
_journal_page_first 10410
_journal_page_last 10422
_journal_paper_doi 10.1039/c5dt00811e
_journal_volume 44
_journal_year 2015
_chemical_formula_sum 'C35 H47 Ga N2 O'
_chemical_formula_weight 581.46
_chemical_name_systematic
;
 ?
;
_space_group_crystal_system triclinic
_space_group_IT_number 2
_space_group_name_Hall '-P 1'
_space_group_name_H-M_alt 'P -1'
_symmetry_space_group_name_Hall '-P 1'
_symmetry_space_group_name_H-M 'P -1'
_atom_sites_solution_hydrogens geom
_audit_creation_method SHELXL-2013
_audit_update_record
;
2015-04-06 deposited with the CCDC.
2015-04-28 downloaded from the CCDC.
;
_cell_angle_alpha 72.868(4)
_cell_angle_beta 70.445(4)
_cell_angle_gamma 86.568(4)
_cell_formula_units_Z 2
_cell_length_a 11.1154(12)
_cell_length_b 12.4412(12)
_cell_length_c 13.0127(14)
_cell_measurement_reflns_used 1563
_cell_measurement_temperature 296(2)
_cell_measurement_theta_max 19.36
_cell_measurement_theta_min 2.54
_cell_volume 1619.0(3)
_computing_cell_refinement 'APEXII/SAINT (Bruker, 2004)'
_computing_data_collection 'APEXII (Bruker, 2004)'
_computing_data_reduction 'SAINT/XPREP (Bruker, 2004)'
_computing_molecular_graphics 'ORTEP3 (Farrugia, 1997) '
_computing_publication_material 'SHELXL-13 (Sheldrick, 2015)'
_computing_structure_refinement 'SHELXL-13 (Sheldrick, 2015)'
_computing_structure_solution 'SIR-92 (Altornare et al., 1993)'
_diffrn_ambient_temperature 296(2)
_diffrn_measured_fraction_theta_full 0.695
_diffrn_measured_fraction_theta_max 0.967
_diffrn_measurement_device_type 'Bruker kappa apex2 CCD Diffractometer'
_diffrn_measurement_method '\w and \f scan'
_diffrn_radiation_type MoK\a
_diffrn_radiation_wavelength 0.71073
_diffrn_reflns_av_R_equivalents 0.0683
_diffrn_reflns_av_unetI/netI 0.0712
_diffrn_reflns_laue_measured_fraction_full 0.695
_diffrn_reflns_laue_measured_fraction_max 0.967
_diffrn_reflns_limit_h_max 11
_diffrn_reflns_limit_h_min -11
_diffrn_reflns_limit_k_max 13
_diffrn_reflns_limit_k_min -13
_diffrn_reflns_limit_l_max 13
_diffrn_reflns_limit_l_min -13
_diffrn_reflns_number 13687
_diffrn_reflns_point_group_measured_fraction_full 0.695
_diffrn_reflns_point_group_measured_fraction_max 0.967
_diffrn_reflns_theta_full 25.000
_diffrn_reflns_theta_max 22.279
_diffrn_reflns_theta_min 1.714
_exptl_absorpt_coefficient_mu 0.878
_exptl_absorpt_correction_T_max 0.7832
_exptl_absorpt_correction_T_min 0.7176
_exptl_absorpt_correction_type multi-scan
_exptl_absorpt_process_details 'SADABS (Bruker, 2004)'
_exptl_crystal_colour colourless
_exptl_crystal_density_diffrn 1.193
_exptl_crystal_description block
_exptl_crystal_F_000 620
_exptl_crystal_size_max 0.100
_exptl_crystal_size_mid 0.050
_exptl_crystal_size_min 0.040
_refine_diff_density_max 1.538
_refine_diff_density_min -0.472
_refine_diff_density_rms 0.070
_refine_ls_extinction_method none
_refine_ls_goodness_of_fit_ref 1.053
_refine_ls_hydrogen_treatment constr
_refine_ls_matrix_type full
_refine_ls_number_parameters 365
_refine_ls_number_reflns 3969
_refine_ls_number_restraints 0
_refine_ls_restrained_S_all 1.053
_refine_ls_R_factor_all 0.0825
_refine_ls_R_factor_gt 0.0528
_refine_ls_shift/su_max 0.000
_refine_ls_shift/su_mean 0.000
_refine_ls_structure_factor_coef Fsqd
_refine_ls_weighting_details
;
 w=1/[\s^2^(Fo^2^)+(0.0517P)^2^+2.0963P]
 where P=(Fo^2^+2Fc^2^)/3
;
_refine_ls_weighting_scheme calc
_refine_ls_wR_factor_gt 0.1112
_refine_ls_wR_factor_ref 0.1251
_reflns_Friedel_coverage 0.000
_reflns_number_gt 2932
_reflns_number_total 3969
_reflns_threshold_expression 'I > 2\s(I)'
_cod_data_source_file c5dt00811e2.cif
_cod_data_source_block shelxl
_cod_depositor_comments 'Adding full bibliography for 7034940--7034942.cif.'
_cod_database_code 7034940
_shelx_space_group_comment
;
The symmetry employed for this shelxl refinement is uniquely defined
by the following loop, which should always be used as a source of
symmetry information in preference to the above space-group names.
They are only intended as comments.
;
_shelx_estimated_absorpt_t_min 0.917
_shelx_estimated_absorpt_t_max 0.966
_shelxl_version_number 2012-9

loop_
_space_group_symop_operation_xyz
'x, y, z'
'-x, -y, -z'

loop_
_atom_site_label
_atom_site_type_symbol
_atom_site_fract_x
_atom_site_fract_y
_atom_site_fract_z
_atom_site_U_iso_or_equiv
_atom_site_adp_type
_atom_site_occupancy
_atom_site_site_symmetry_order
_atom_site_calc_flag
_atom_site_refinement_flags_posn
_atom_site_refinement_flags_adp
Ga01 Ga 0.25216(6) 0.25255(5) 0.35968(5) 0.0317(2) Uani 1 1 d . .
O1 O 0.3007(3) 0.2782(3) 0.4784(2) 0.0259(8) Uani 1 1 d . .
N1 N 0.2460(4) 0.3284(3) 0.7803(3) 0.0280(11) Uani 1 1 d . .
C2 C 0.3868(4) 0.4661(4) 0.3720(4) 0.0190(11) Uani 1 1 d . .
N2 N 0.4047(4) 0.3569(3) 0.2398(3) 0.0268(10) Uani 1 1 d . .
C5 C 0.3911(5) 0.7241(4) 0.4736(4) 0.0319(13) Uani 1 1 d . .
H5A H 0.3269 0.7392 0.5379 0.048 Uiso 1 1 calc R U
H5B H 0.3841 0.7749 0.4044 0.048 Uiso 1 1 calc R U
H5C H 0.4742 0.7343 0.4775 0.048 Uiso 1 1 calc R U
C8 C 0.2405(5) 0.3223(4) 0.6865(4) 0.0244(12) Uani 1 1 d . .
H8 H 0.1997 0.2592 0.6864 0.029 Uiso 1 1 calc R U
C1 C 0.3243(4) 0.3824(4) 0.4753(4) 0.0202(12) Uani 1 1 d . .
C6 C 0.3165(5) 0.5200(4) 0.5748(4) 0.0254(12) Uani 1 1 d . .
H6 H 0.2917 0.5378 0.6433 0.031 Uiso 1 1 calc R U
C3 C 0.4111(5) 0.5739(4) 0.3756(4) 0.0243(12) Uani 1 1 d . .
H3 H 0.4552 0.6273 0.3077 0.029 Uiso 1 1 calc R U
C24 C 0.6104(5) 0.3052(4) 0.1243(4) 0.0310(13) Uani 1 1 d . .
C4 C 0.3726(5) 0.6046(4) 0.4750(4) 0.0235(12) Uani 1 1 d . .
C9 C 0.1858(5) 0.2381(4) 0.8795(4) 0.0248(12) Uani 1 1 d . .
C7 C 0.2952(4) 0.4101(4) 0.5782(4) 0.0209(12) Uani 1 1 d . .
C11 C 0.0195(5) 0.1785(4) 1.0612(4) 0.0285(13) Uani 1 1 d . .
H11 H -0.0527 0.1948 1.1152 0.034 Uiso 1 1 calc R U
C22 C 0.6327(6) 0.2722(4) -0.0560(4) 0.0336(14) Uani 1 1 d . .
C23 C 0.6831(5) 0.2744(4) 0.0273(4) 0.0370(14) Uani 1 1 d . .
H23 H 0.7672 0.2548 0.0187 0.044 Uiso 1 1 calc R U
C19 C 0.4856(5) 0.3341(4) 0.1358(4) 0.0265(13) Uani 1 1 d . .
C20 C 0.4318(5) 0.3344(4) 0.0536(4) 0.0283(13) Uani 1 1 d . .
C15 C 0.0275(6) 0.3779(5) 0.9410(5) 0.0457(16) Uani 1 1 d . .
H15A H 0.0960 0.4329 0.9164 0.069 Uiso 1 1 calc R U
H15B H -0.0349 0.3844 1.0105 0.069 Uiso 1 1 calc R U
H15C H -0.0117 0.3903 0.8833 0.069 Uiso 1 1 calc R U
C12 C 0.0651(5) 0.0719(5) 1.0821(4) 0.0335(14) Uani 1 1 d . .
C18 C 0.4380(5) 0.4417(4) 0.2643(4) 0.0237(12) Uani 1 1 d . .
H18 H 0.5010 0.4917 0.2068 0.028 Uiso 1 1 calc R U
C32 C 0.2911(6) 0.0932(5) 0.3669(4) 0.0413(15) Uani 1 1 d . .
C14 C 0.2374(5) 0.1324(4) 0.8994(4) 0.0320(13) Uani 1 1 d . .
C10 C 0.0791(5) 0.2627(4) 0.9610(4) 0.0286(13) Uani 1 1 d . .
C21 C 0.5082(6) 0.3017(4) -0.0412(4) 0.0324(14) Uani 1 1 d . .
H21 H 0.4732 0.2999 -0.0964 0.039 Uiso 1 1 calc R U
C13 C 0.1729(6) 0.0504(4) 1.0017(4) 0.0410(15) Uani 1 1 d . .
H13 H 0.2046 -0.0214 1.0155 0.049 Uiso 1 1 calc R U
C28 C 0.0804(6) 0.3240(5) 0.3752(5) 0.0428(15) Uani 1 1 d . .
C17 C 0.3561(6) 0.1054(5) 0.8160(5) 0.0533(17) Uani 1 1 d . .
H17A H 0.3365 0.0955 0.7528 0.080 Uiso 1 1 calc R U
H17B H 0.3891 0.0373 0.8526 0.080 Uiso 1 1 calc R U
H17C H 0.4189 0.1660 0.7890 0.080 Uiso 1 1 calc R U
C27 C 0.6722(5) 0.3027(5) 0.2126(4) 0.0500(17) Uani 1 1 d . .
H27A H 0.7168 0.3735 0.1928 0.075 Uiso 1 1 calc R U
H27B H 0.7314 0.2433 0.2147 0.075 Uiso 1 1 calc R U
H27C H 0.6074 0.2897 0.2861 0.075 Uiso 1 1 calc R U
C35 C 0.4224(6) 0.0681(5) 0.3765(6) 0.0600(19) Uani 1 1 d . .
H35A H 0.4284 0.0887 0.4402 0.090 Uiso 1 1 calc R U
H35B H 0.4860 0.1106 0.3078 0.090 Uiso 1 1 calc R U
H35C H 0.4360 -0.0108 0.3876 0.090 Uiso 1 1 calc R U
C29 C 0.0866(6) 0.4511(5) 0.3348(5) 0.0586(18) Uani 1 1 d . .
H29A H 0.1323 0.4765 0.2543 0.088 Uiso 1 1 calc R U
H29B H 0.1300 0.4797 0.3745 0.088 Uiso 1 1 calc R U
H29C H 0.0015 0.4781 0.3498 0.088 Uiso 1 1 calc R U
C25 C 0.2991(6) 0.3695(5) 0.0622(4) 0.0468(16) Uani 1 1 d . .
H25A H 0.2393 0.3150 0.1238 0.070 Uiso 1 1 calc R U
H25B H 0.2849 0.3746 -0.0079 0.070 Uiso 1 1 calc R U
H25C H 0.2876 0.4416 0.0763 0.070 Uiso 1 1 calc R U
C16 C -0.0015(6) -0.0207(5) 1.1904(4) 0.0550(18) Uani 1 1 d . .
H16A H -0.0697 0.0101 1.2400 0.082 Uiso 1 1 calc R U
H16B H 0.0588 -0.0523 1.2282 0.082 Uiso 1 1 calc R U
H16C H -0.0357 -0.0785 1.1714 0.082 Uiso 1 1 calc R U
C26 C 0.7144(6) 0.2387(5) -0.1603(4) 0.0507(17) Uani 1 1 d . .
H26A H 0.6759 0.1732 -0.1634 0.076 Uiso 1 1 calc R U
H26B H 0.7982 0.2221 -0.1556 0.076 Uiso 1 1 calc R U
H26C H 0.7208 0.2995 -0.2277 0.076 Uiso 1 1 calc R U
C31 C 0.0023(6) 0.2800(6) 0.3176(5) 0.0604(19) Uani 1 1 d . .
H31A H -0.0801 0.3124 0.3325 0.091 Uiso 1 1 calc R U
H31B H -0.0082 0.1995 0.3474 0.091 Uiso 1 1 calc R U
H31C H 0.0463 0.3005 0.2368 0.091 Uiso 1 1 calc R U
C30 C 0.0008(6) 0.2879(6) 0.5055(5) 0.0565(18) Uani 1 1 d . .
H30A H 0.0437 0.3161 0.5459 0.085 Uiso 1 1 calc R U
H30B H -0.0075 0.2072 0.5339 0.085 Uiso 1 1 calc R U
H30C H -0.0825 0.3182 0.5167 0.085 Uiso 1 1 calc R U
C33 C 0.1935(7) 0.0212(5) 0.4750(7) 0.092(3) Uani 1 1 d . .
H33A H 0.2060 -0.0569 0.4798 0.139 Uiso 1 1 calc R U
H33B H 0.1089 0.0395 0.4734 0.139 Uiso 1 1 calc R U
H33C H 0.2039 0.0355 0.5402 0.139 Uiso 1 1 calc R U
C34 C 0.2867(8) 0.0619(6) 0.2643(7) 0.085(3) Uani 1 1 d . .
H34A H 0.3464 0.1099 0.1963 0.128 Uiso 1 1 calc R U
H34B H 0.2021 0.0712 0.2598 0.128 Uiso 1 1 calc R U
H34C H 0.3089 -0.0151 0.2717 0.128 Uiso 1 1 calc R U

loop_
_atom_site_aniso_label
_atom_site_aniso_U_11
_atom_site_aniso_U_22
_atom_site_aniso_U_33
_atom_site_aniso_U_23
_atom_site_aniso_U_13
_atom_site_aniso_U_12
Ga01 0.0383(4) 0.0328(4) 0.0243(3) -0.0089(3) -0.0079(3) -0.0121(3)
O1 0.035(2) 0.0211(19) 0.0223(18) -0.0051(15) -0.0099(16) -0.0064(16)
N1 0.036(3) 0.030(2) 0.018(2) -0.006(2) -0.008(2) -0.004(2)
C2 0.016(3) 0.022(3) 0.020(3) -0.008(2) -0.005(2) 0.000(2)
N2 0.031(3) 0.030(3) 0.021(2) -0.0081(19) -0.008(2) -0.007(2)
C5 0.046(4) 0.024(3) 0.026(3) -0.005(2) -0.012(3) -0.005(3)
C8 0.026(3) 0.019(3) 0.028(3) -0.010(2) -0.005(2) -0.001(2)
C1 0.019(3) 0.020(3) 0.023(3) -0.004(2) -0.010(2) -0.003(2)
C6 0.028(3) 0.031(3) 0.020(3) -0.009(2) -0.009(2) -0.004(3)
C3 0.028(3) 0.025(3) 0.016(3) 0.003(2) -0.009(2) -0.006(2)
C24 0.030(4) 0.039(3) 0.024(3) -0.009(2) -0.011(3) -0.004(3)
C4 0.024(3) 0.024(3) 0.022(3) -0.003(2) -0.009(2) -0.005(2)
C9 0.030(3) 0.032(3) 0.015(3) -0.007(2) -0.009(3) -0.007(3)
C7 0.019(3) 0.027(3) 0.018(3) -0.007(2) -0.007(2) -0.002(2)
C11 0.023(3) 0.037(4) 0.023(3) -0.009(3) -0.004(2) -0.003(3)
C22 0.054(4) 0.027(3) 0.021(3) -0.006(2) -0.016(3) 0.002(3)
C23 0.034(4) 0.045(4) 0.027(3) -0.009(3) -0.006(3) 0.001(3)
C19 0.040(4) 0.025(3) 0.013(3) -0.004(2) -0.007(3) -0.009(3)
C20 0.037(4) 0.030(3) 0.019(3) -0.008(2) -0.009(3) -0.004(3)
C15 0.043(4) 0.047(4) 0.043(3) -0.014(3) -0.006(3) -0.001(3)
C12 0.035(4) 0.047(4) 0.014(3) -0.002(3) -0.006(3) -0.012(3)
C18 0.024(3) 0.028(3) 0.016(3) 0.001(2) -0.008(2) -0.005(2)
C32 0.046(4) 0.044(4) 0.037(3) -0.019(3) -0.009(3) -0.011(3)
C14 0.041(4) 0.030(3) 0.021(3) -0.007(3) -0.006(3) -0.001(3)
C10 0.039(4) 0.025(3) 0.028(3) -0.008(3) -0.017(3) 0.000(3)
C21 0.048(4) 0.031(3) 0.021(3) -0.005(2) -0.018(3) 0.000(3)
C13 0.059(4) 0.022(3) 0.037(3) 0.002(3) -0.020(3) -0.001(3)
C28 0.052(4) 0.042(4) 0.040(3) -0.011(3) -0.022(3) -0.003(3)
C17 0.063(5) 0.040(4) 0.039(3) -0.001(3) -0.004(3) 0.010(3)
C27 0.037(4) 0.087(5) 0.035(3) -0.027(3) -0.015(3) 0.005(3)
C35 0.071(5) 0.039(4) 0.072(5) -0.020(3) -0.024(4) 0.004(4)
C29 0.049(4) 0.072(5) 0.061(4) -0.019(4) -0.026(4) 0.002(4)
C25 0.050(4) 0.069(4) 0.029(3) -0.018(3) -0.020(3) 0.004(3)
C16 0.054(4) 0.063(4) 0.028(3) 0.009(3) -0.005(3) -0.016(3)
C26 0.065(5) 0.060(4) 0.026(3) -0.018(3) -0.013(3) 0.017(3)
C31 0.047(4) 0.084(5) 0.055(4) -0.027(4) -0.015(3) -0.010(4)
C30 0.041(4) 0.084(5) 0.043(4) -0.021(3) -0.011(3) 0.001(4)
C33 0.083(6) 0.029(4) 0.106(6) 0.000(4) 0.030(5) -0.012(4)
C34 0.129(8) 0.061(5) 0.104(6) -0.052(5) -0.066(6) 0.015(5)

loop_
_atom_type_symbol
_atom_type_description
_atom_type_scat_dispersion_real
_atom_type_scat_dispersion_imag
_atom_type_scat_source
C C 0.0033 0.0016 'International Tables Vol C Tables 4.2.6.8 and 6.1.1.4'
H H 0.0000 0.0000 'International Tables Vol C Tables 4.2.6.8 and 6.1.1.4'
N N 0.0061 0.0033 'International Tables Vol C Tables 4.2.6.8 and 6.1.1.4'
O O 0.0106 0.0060 'International Tables Vol C Tables 4.2.6.8 and 6.1.1.4'
Ga Ga 0.2307 1.6083 'International Tables Vol C Tables 4.2.6.8 and 6.1.1.4'

loop_
_geom_angle_atom_site_label_1
_geom_angle_atom_site_label_2
_geom_angle_atom_site_label_3
_geom_angle
O1 Ga01 C32 104.70(18)
O1 Ga01 C28 104.51(18)
C32 Ga01 C28 127.3(2)
O1 Ga01 N2 89.52(14)
C32 Ga01 N2 109.6(2)
C28 Ga01 N2 113.50(19)
C1 O1 Ga01 119.7(3)
C8 N1 C9 116.9(4)
C3 C2 C1 119.1(4)
C3 C2 C18 118.2(4)
C1 C2 C18 122.3(4)
C18 N2 C19 117.5(4)
C18 N2 Ga01 118.0(3)
C19 N2 Ga01 124.1(3)
C4 C5 H5A 109.5
C4 C5 H5B 109.5
H5A C5 H5B 109.5
C4 C5 H5C 109.5
H5A C5 H5C 109.5
H5B C5 H5C 109.5
N1 C8 C7 123.0(4)
N1 C8 H8 118.5
C7 C8 H8 118.5
O1 C1 C7 119.4(4)
O1 C1 C2 122.3(4)
C7 C1 C2 118.1(4)
C4 C6 C7 123.6(4)
C4 C6 H6 118.2
C7 C6 H6 118.2
C4 C3 C2 123.1(4)
C4 C3 H3 118.4
C2 C3 H3 118.4
C19 C24 C23 118.5(5)
C19 C24 C27 123.4(5)
C23 C24 C27 118.1(5)
C3 C4 C6 116.3(4)
C3 C4 C5 121.2(4)
C6 C4 C5 122.5(4)
C14 C9 C10 120.8(4)
C14 C9 N1 121.9(5)
C10 C9 N1 117.1(4)
C6 C7 C1 119.4(4)
C6 C7 C8 121.5(4)
C1 C7 C8 119.1(4)
C12 C11 C10 121.4(5)
C12 C11 H11 119.3
C10 C11 H11 119.3
C21 C22 C23 118.0(5)
C21 C22 C26 121.8(5)
C23 C22 C26 120.2(5)
C22 C23 C24 121.6(5)
C22 C23 H23 119.2
C24 C23 H23 119.2
C24 C19 C20 121.7(5)
C24 C19 N2 119.7(4)
C20 C19 N2 118.4(5)
C19 C20 C21 117.4(5)
C19 C20 C25 122.6(5)
C21 C20 C25 120.0(4)
C10 C15 H15A 109.5
C10 C15 H15B 109.5
H15A C15 H15B 109.5
C10 C15 H15C 109.5
H15A C15 H15C 109.5
H15B C15 H15C 109.5
C11 C12 C13 118.2(5)
C11 C12 C16 121.5(5)
C13 C12 C16 120.4(5)
N2 C18 C2 126.3(4)
N2 C18 H18 116.8
C2 C18 H18 116.8
C35 C32 C34 107.7(6)
C35 C32 C33 107.9(5)
C34 C32 C33 110.3(5)
C35 C32 Ga01 110.7(4)
C34 C32 Ga01 113.4(4)
C33 C32 Ga01 106.7(4)
C9 C14 C13 117.4(5)
C9 C14 C17 122.0(4)
C13 C14 C17 120.6(5)
C9 C10 C11 119.4(5)
C9 C10 C15 120.5(4)
C11 C10 C15 120.1(5)
C22 C21 C20 122.7(5)
C22 C21 H21 118.6
C20 C21 H21 118.6
C12 C13 C14 122.8(5)
C12 C13 H13 118.6
C14 C13 H13 118.6
C29 C28 C31 108.8(5)
C29 C28 C30 107.0(5)
C31 C28 C30 105.7(5)
C29 C28 Ga01 114.8(4)
C31 C28 Ga01 113.3(4)
C30 C28 Ga01 106.6(4)
C14 C17 H17A 109.5
C14 C17 H17B 109.5
H17A C17 H17B 109.5
C14 C17 H17C 109.5
H17A C17 H17C 109.5
H17B C17 H17C 109.5
C24 C27 H27A 109.5
C24 C27 H27B 109.5
H27A C27 H27B 109.5
C24 C27 H27C 109.5
H27A C27 H27C 109.5
H27B C27 H27C 109.5
C32 C35 H35A 109.5
C32 C35 H35B 109.5
H35A C35 H35B 109.5
C32 C35 H35C 109.5
H35A C35 H35C 109.5
H35B C35 H35C 109.5
C28 C29 H29A 109.5
C28 C29 H29B 109.5
H29A C29 H29B 109.5
C28 C29 H29C 109.5
H29A C29 H29C 109.5
H29B C29 H29C 109.5
C20 C25 H25A 109.5
C20 C25 H25B 109.5
H25A C25 H25B 109.5
C20 C25 H25C 109.5
H25A C25 H25C 109.5
H25B C25 H25C 109.5
C12 C16 H16A 109.5
C12 C16 H16B 109.5
H16A C16 H16B 109.5
C12 C16 H16C 109.5
H16A C16 H16C 109.5
H16B C16 H16C 109.5
C22 C26 H26A 109.5
C22 C26 H26B 109.5
H26A C26 H26B 109.5
C22 C26 H26C 109.5
H26A C26 H26C 109.5
H26B C26 H26C 109.5
C28 C31 H31A 109.5
C28 C31 H31B 109.5
H31A C31 H31B 109.5
C28 C31 H31C 109.5
H31A C31 H31C 109.5
H31B C31 H31C 109.5
C28 C30 H30A 109.5
C28 C30 H30B 109.5
H30A C30 H30B 109.5
C28 C30 H30C 109.5
H30A C30 H30C 109.5
H30B C30 H30C 109.5
C32 C33 H33A 109.5
C32 C33 H33B 109.5
H33A C33 H33B 109.5
C32 C33 H33C 109.5
H33A C33 H33C 109.5
H33B C33 H33C 109.5
C32 C34 H34A 109.5
C32 C34 H34B 109.5
H34A C34 H34B 109.5
C32 C34 H34C 109.5
H34A C34 H34C 109.5
H34B C34 H34C 109.5

loop_
_geom_bond_atom_site_label_1
_geom_bond_atom_site_label_2
_geom_bond_distance
Ga01 O1 1.910(3)
Ga01 C32 1.986(6)
Ga01 C28 2.030(6)
Ga01 N2 2.072(4)
O1 C1 1.324(5)
N1 C8 1.268(6)
N1 C9 1.426(6)
C2 C3 1.401(6)
C2 C1 1.418(6)
C2 C18 1.441(6)
N2 C18 1.294(6)
N2 C19 1.449(6)
C5 C4 1.506(6)
C5 H5A 0.9600
C5 H5B 0.9600
C5 H5C 0.9600
C8 C7 1.465(6)
C8 H8 0.9300
C1 C7 1.409(6)
C6 C4 1.384(6)
C6 C7 1.387(6)
C6 H6 0.9300
C3 C4 1.380(6)
C3 H3 0.9300
C24 C19 1.382(7)
C24 C23 1.399(7)
C24 C27 1.516(7)
C9 C14 1.390(7)
C9 C10 1.390(7)
C11 C12 1.375(7)
C11 C10 1.391(7)
C11 H11 0.9300
C22 C21 1.375(7)
C22 C23 1.384(7)
C22 C26 1.518(7)
C23 H23 0.9300
C19 C20 1.389(7)
C20 C21 1.399(7)
C20 C25 1.490(7)
C15 C10 1.494(7)
C15 H15A 0.9600
C15 H15B 0.9600
C15 H15C 0.9600
C12 C13 1.375(8)
C12 C16 1.519(7)
C18 H18 0.9300
C32 C35 1.512(8)
C32 C34 1.512(8)
C32 C33 1.521(8)
C14 C13 1.405(7)
C14 C17 1.496(8)
C21 H21 0.9300
C13 H13 0.9300
C28 C29 1.511(8)
C28 C31 1.532(8)
C28 C30 1.567(8)
C17 H17A 0.9600
C17 H17B 0.9600
C17 H17C 0.9600
C27 H27A 0.9600
C27 H27B 0.9600
C27 H27C 0.9600
C35 H35A 0.9600
C35 H35B 0.9600
C35 H35C 0.9600
C29 H29A 0.9600
C29 H29B 0.9600
C29 H29C 0.9600
C25 H25A 0.9600
C25 H25B 0.9600
C25 H25C 0.9600
C16 H16A 0.9600
C16 H16B 0.9600
C16 H16C 0.9600
C26 H26A 0.9600
C26 H26B 0.9600
C26 H26C 0.9600
C31 H31A 0.9600
C31 H31B 0.9600
C31 H31C 0.9600
C30 H30A 0.9600
C30 H30B 0.9600
C30 H30C 0.9600
C33 H33A 0.9600
C33 H33B 0.9600
C33 H33C 0.9600
C34 H34A 0.9600
C34 H34B 0.9600
C34 H34C 0.9600

loop_
_geom_torsion_atom_site_label_1
_geom_torsion_atom_site_label_2
_geom_torsion_atom_site_label_3
_geom_torsion_atom_site_label_4
_geom_torsion
C9 N1 C8 C7 178.5(4)
Ga01 O1 C1 C7 147.2(4)
Ga01 O1 C1 C2 -37.6(6)
C3 C2 C1 O1 -178.6(4)
C18 C2 C1 O1 -4.9(7)
C3 C2 C1 C7 -3.3(7)
C18 C2 C1 C7 170.3(4)
C1 C2 C3 C4 -2.5(7)
C18 C2 C3 C4 -176.5(5)
C2 C3 C4 C6 5.0(7)
C2 C3 C4 C5 -174.9(4)
C7 C6 C4 C3 -1.7(7)
C7 C6 C4 C5 178.2(5)
C8 N1 C9 C14 72.6(6)
C8 N1 C9 C10 -113.2(5)
C4 C6 C7 C1 -4.1(7)
C4 C6 C7 C8 177.3(5)
O1 C1 C7 C6 -178.2(4)
C2 C1 C7 C6 6.5(7)
O1 C1 C7 C8 0.5(7)
C2 C1 C7 C8 -174.9(4)
N1 C8 C7 C6 -22.8(7)
N1 C8 C7 C1 158.6(5)
C21 C22 C23 C24 0.1(7)
C26 C22 C23 C24 179.8(5)
C19 C24 C23 C22 0.0(7)
C27 C24 C23 C22 178.6(5)
C23 C24 C19 C20 -0.7(7)
C27 C24 C19 C20 -179.3(5)
C23 C24 C19 N2 174.6(4)
C27 C24 C19 N2 -4.0(7)
C18 N2 C19 C24 63.1(6)
Ga01 N2 C19 C24 -109.7(4)
C18 N2 C19 C20 -121.4(5)
Ga01 N2 C19 C20 65.8(5)
C24 C19 C20 C21 1.3(7)
N2 C19 C20 C21 -174.1(4)
C24 C19 C20 C25 -177.6(5)
N2 C19 C20 C25 7.0(7)
C10 C11 C12 C13 0.8(7)
C10 C11 C12 C16 -178.7(5)
C19 N2 C18 C2 -167.2(4)
Ga01 N2 C18 C2 6.1(6)
C3 C2 C18 N2 -165.0(5)
C1 C2 C18 N2 21.2(8)
C10 C9 C14 C13 3.8(7)
N1 C9 C14 C13 177.7(4)
C10 C9 C14 C17 -176.7(5)
N1 C9 C14 C17 -2.7(7)
C14 C9 C10 C11 -3.4(7)
N1 C9 C10 C11 -177.7(4)
C14 C9 C10 C15 177.4(5)
N1 C9 C10 C15 3.1(7)
C12 C11 C10 C9 1.0(7)
C12 C11 C10 C15 -179.8(5)
C23 C22 C21 C20 0.6(7)
C26 C22 C21 C20 -179.1(5)
C19 C20 C21 C22 -1.3(7)
C25 C20 C21 C22 177.7(5)
C11 C12 C13 C14 -0.4(8)
C16 C12 C13 C14 179.2(5)
C9 C14 C13 C12 -1.9(8)
C17 C14 C13 C12 178.6(5)
